data_4114822
loop_
_publ_author_name
'Dorte Renneberg'
'Christian J. Leumann'

_publ_section_title
;
 Watson-Crick Base-Pairing Properties of Tricyclo-DNA
;
_journal_name_full 'Journal of the American Chemical Society'
_journal_page_first 5993
_journal_page_last 6002
_journal_paper_doi 10.1021/ja025569+
_journal_volume 124
_journal_year 2002
_chemical_formula_sum 'C25 H33 N3 O5 Si'
_chemical_formula_weight 483.63
_chemical_name_systematic
; 
 (3'S,5'R)-N4-Benzoyl-1-{5'-O-[(tert-butyl)dimethylsilyl]-2'-deoxy
-3',5'-ethano-5',6'-methano-D-ribofuranosyl}cytidine 
;
_space_group_IT_number 19
_symmetry_cell_setting orthorhombic
_symmetry_space_group_name_Hall 'P 2ac 2ab'
_symmetry_space_group_name_H-M 'P 21 21 21'
_atom_sites_solution_hydrogens difmap
_atom_sites_solution_primary direct
_atom_sites_solution_secondary difmap
_audit_creation_method SHELXL-97
_cell_angle_alpha 90.00
_cell_angle_beta 90.00
_cell_angle_gamma 90.00
_cell_formula_units_Z 4
_cell_length_a 6.2225(4)
_cell_length_b 11.3686(6)
_cell_length_c 35.120(2)
_cell_measurement_reflns_used 8000
_cell_measurement_temperature 153(2)
_cell_measurement_theta_max 25.92
_cell_measurement_theta_min 1.88
_cell_volume 2484.4(3)
_computing_cell_refinement 'CELL (Stoe & Cie GmbH, Darmstadt, 1997)'
_computing_data_collection 'EXPOSE (Stoe & Cie GmbH, Darmstadt, 1997)'
_computing_data_reduction 'INTEGRATE (Stoe & Cie GmbH, Darmstadt, 1997)'
_computing_molecular_graphics 'PLATON99 (Spek, 1990)'
_computing_publication_material 'SHELXL-97 (Sheldrick, 1997)'
_computing_structure_refinement 'SHELXL-97 (Sheldrick, 1997)'
_computing_structure_solution 'SHELXS-97 (Sheldrick, 1990)'
_diffrn_ambient_temperature 153(2)
_diffrn_detector_area_resol_mean 0.81\%A
_diffrn_measured_fraction_theta_full 0.995
_diffrn_measured_fraction_theta_max 0.995
_diffrn_measurement_device_type 'STOE Image Plate Diffraction System'
_diffrn_measurement_method 'phi oscillation'
_diffrn_radiation_monochromator graphite
_diffrn_radiation_source 'fine-focus sealed tube'
_diffrn_radiation_type MoK\a
_diffrn_radiation_wavelength 0.71073
_diffrn_reflns_av_R_equivalents 0.0654
_diffrn_reflns_av_sigmaI/netI 0.0540
_diffrn_reflns_limit_h_max 7
_diffrn_reflns_limit_h_min -7
_diffrn_reflns_limit_k_max 13
_diffrn_reflns_limit_k_min -13
_diffrn_reflns_limit_l_max 43
_diffrn_reflns_limit_l_min -43
_diffrn_reflns_number 16272
_diffrn_reflns_theta_full 25.92
_diffrn_reflns_theta_max 25.92
_diffrn_reflns_theta_min 1.88
_diffrn_standards_decay_% 0
_diffrn_standards_number 0
_exptl_absorpt_coefficient_mu 0.135
_exptl_absorpt_correction_type none
_exptl_crystal_colour colourless
_exptl_crystal_density_diffrn 1.293
_exptl_crystal_density_meas ?
_exptl_crystal_description rod
_exptl_crystal_F_000 1032
_exptl_crystal_size_max 0.50
_exptl_crystal_size_mid 0.30
_exptl_crystal_size_min 0.20
_refine_diff_density_max 0.544
_refine_diff_density_min -0.229
_refine_diff_density_rms 0.051
_refine_ls_abs_structure_details 'Flack H D (1983), Acta Cryst. A39, 876-881'
_refine_ls_abs_structure_Flack 0.04(14)
_refine_ls_extinction_coef 0.0055(15)
_refine_ls_extinction_expression Fc^*^=kFc[1+0.001xFc^2^\l^3^/sin(2\q)]^-1/4^
_refine_ls_extinction_method SHELXL
_refine_ls_goodness_of_fit_ref 1.042
_refine_ls_hydrogen_treatment refall
_refine_ls_matrix_type full
_refine_ls_number_parameters 440
_refine_ls_number_reflns 4738
_refine_ls_number_restraints 0
_refine_ls_restrained_S_all 1.042
_refine_ls_R_factor_all 0.0579
_refine_ls_R_factor_gt 0.0441
_refine_ls_shift/su_max 0.000
_refine_ls_shift/su_mean 0.000
_refine_ls_structure_factor_coef Fsqd
_refine_ls_weighting_details 'calc w=1/[\s^2^(Fo^2^)+(0.0595P)^2^+0.0000P] where P=(Fo^2^+2Fc^2^)/3'
_refine_ls_weighting_scheme calc
_refine_ls_wR_factor_gt 0.0934
_refine_ls_wR_factor_ref 0.0997
_reflns_number_gt 3898
_reflns_number_total 4738
_reflns_threshold_expression >2sigma(I)
_cod_data_source_file ja0255692B_s2_2.cif
_cod_data_source_block dr-17d
_cod_depositor_comments
;
The following automatic conversions were performed:

'_exptl_crystal_density_meas' value 'none' was changed to '?' - the
value is perceived as not measured.

Automatic conversion script
Id: cif_fix_values 3008 2015-01-20 13:52:24Z robertas 
;
_cod_database_code 4114822

loop_
_symmetry_equiv_pos_as_xyz
'x, y, z'
'-x+1/2, -y, z+1/2'
'x+1/2, -y+1/2, -z'
'-x, y+1/2, -z+1/2'

loop_
_atom_site_label
_atom_site_type_symbol
_atom_site_fract_x
_atom_site_fract_y
_atom_site_fract_z
_atom_site_U_iso_or_equiv
_atom_site_adp_type
_atom_site_occupancy
_atom_site_symmetry_multiplicity
_atom_site_calc_flag
Si1 Si 0.26659(10) 0.77711(6) 0.200704(17) 0.02410(16) Uani 1 1 d
N1 N 0.4192(3) 0.84978(18) 0.05076(5) 0.0238(4) Uani 1 1 d
N2 N 0.5373(3) 0.96064(19) -0.00231(6) 0.0272(5) Uani 1 1 d
N3 N 0.3251(4) 1.09592(18) -0.03095(6) 0.0265(5) Uani 1 1 d
H3N H 0.419(5) 1.095(3) -0.0478(9) 0.032(8) Uiso 1 1 d
O1 O 0.1169(3) 0.68378(17) 0.17595(4) 0.0274(4) Uani 1 1 d
O2 O 0.3160(3) 0.75652(14) 0.10792(4) 0.0261(4) Uani 1 1 d
O3 O 0.2557(3) 0.46749(15) 0.06762(5) 0.0303(4) Uani 1 1 d
H3O H 0.228(5) 0.489(3) 0.0460(9) 0.031(8) Uiso 1 1 d
O4 O 0.7529(3) 0.82393(16) 0.02617(5) 0.0344(4) Uani 1 1 d
O5 O 0.0332(3) 1.20015(17) -0.01044(5) 0.0375(5) Uani 1 1 d
C1 C 0.4776(4) 0.7598(2) 0.07973(6) 0.0254(5) Uani 1 1 d
H1 H 0.619(4) 0.787(2) 0.0921(7) 0.018(6) Uiso 1 1 d
C2 C 0.4966(4) 0.6371(2) 0.06241(8) 0.0277(5) Uani 1 1 d
H2A H 0.656(6) 0.611(3) 0.0613(8) 0.036(8) Uiso 1 1 d
H2B H 0.452(5) 0.637(3) 0.0371(8) 0.026(7) Uiso 1 1 d
C3 C 0.3634(4) 0.5581(2) 0.08808(7) 0.0239(5) Uani 1 1 d
C4 C 0.4920(5) 0.4997(2) 0.12086(7) 0.0304(6) Uani 1 1 d
H14A H 0.634(6) 0.543(3) 0.1247(9) 0.043(9) Uiso 1 1 d
H14B H 0.540(6) 0.418(4) 0.1155(10) 0.055(10) Uiso 1 1 d
C5 C 0.3553(5) 0.5117(2) 0.15584(8) 0.0310(6) Uani 1 1 d
H5 H 0.414(5) 0.512(3) 0.1793(9) 0.035(8) Uiso 1 1 d
C6 C 0.1857(4) 0.6036(2) 0.14869(7) 0.0230(5) Uani 1 1 d
C7 C 0.2080(4) 0.6441(2) 0.10811(6) 0.0236(5) Uani 1 1 d
H7 H 0.058(5) 0.653(3) 0.0961(8) 0.029(7) Uiso 1 1 d
C8 C 0.2245(4) 0.9016(2) 0.04927(7) 0.0261(5) Uani 1 1 d
H8 H 0.130(5) 0.888(3) 0.0697(9) 0.033(8) Uiso 1 1 d
C9 C 0.1808(4) 0.9862(2) 0.02321(7) 0.0274(5) Uani 1 1 d
H9 H 0.043(6) 1.021(3) 0.0210(9) 0.038(8) Uiso 1 1 d
C10 C 0.3471(4) 1.0140(2) -0.00238(7) 0.0250(5) Uani 1 1 d
C11 C 0.5806(4) 0.8754(2) 0.02434(7) 0.0263(5) Uani 1 1 d
C12 C 0.1790(4) 1.1876(2) -0.03308(7) 0.0272(5) Uani 1 1 d
C13 C 0.2125(4) 1.2704(2) -0.06575(6) 0.0266(5) Uani 1 1 d
C14 C 0.0363(5) 1.3374(2) -0.07677(8) 0.0322(6) Uani 1 1 d
H14 H -0.092(5) 1.329(3) -0.0634(8) 0.030(7) Uiso 1 1 d
C15 C 0.0567(5) 1.4171(3) -0.10648(8) 0.0391(7) Uani 1 1 d
H15 H -0.071(6) 1.462(3) -0.1155(9) 0.042(9) Uiso 1 1 d
C16 C 0.2509(6) 1.4297(2) -0.12525(8) 0.0392(7) Uani 1 1 d
H16 H 0.269(6) 1.484(3) -0.1477(9) 0.047(9) Uiso 1 1 d
C17 C 0.4253(5) 1.3634(3) -0.11430(9) 0.0409(7) Uani 1 1 d
H17 H 0.552(6) 1.376(3) -0.1294(10) 0.046(9) Uiso 1 1 d
C18 C 0.4071(5) 1.2827(2) -0.08468(8) 0.0321(6) Uani 1 1 d
H18 H 0.519(6) 1.239(3) -0.0774(9) 0.044(9) Uiso 1 1 d
C19 C 0.2320(4) 0.7359(2) 0.25261(6) 0.0272(5) Uani 1 1 d
C20 C 0.3476(5) 0.8254(3) 0.27791(9) 0.0422(7) Uani 1 1 d
H20A H 0.323(5) 0.811(2) 0.3050(8) 0.028(7) Uiso 1 1 d
H20B H 0.296(6) 0.910(3) 0.2735(9) 0.046(9) Uiso 1 1 d
H20C H 0.520(8) 0.832(4) 0.2736(12) 0.082(14) Uiso 1 1 d
C21 C -0.0074(5) 0.7344(3) 0.26335(8) 0.0358(6) Uani 1 1 d
H21A H -0.033(4) 0.715(2) 0.2917(8) 0.021(6) Uiso 1 1 d
H21B H -0.068(5) 0.813(3) 0.2632(9) 0.039(8) Uiso 1 1 d
H21C H -0.090(6) 0.675(3) 0.2465(10) 0.050(9) Uiso 1 1 d
C22 C 0.3264(5) 0.6142(3) 0.25992(8) 0.0383(7) Uani 1 1 d
H22A H 0.321(4) 0.600(2) 0.2872(8) 0.016(6) Uiso 1 1 d
H22B H 0.494(6) 0.614(3) 0.2536(9) 0.045(9) Uiso 1 1 d
H22C H 0.264(6) 0.553(3) 0.2432(9) 0.046(9) Uiso 1 1 d
C23 C 0.5583(4) 0.7739(3) 0.18768(8) 0.0349(6) Uani 1 1 d
H23A H 0.631(6) 0.697(4) 0.1919(10) 0.055(10) Uiso 1 1 d
H23B H 0.590(5) 0.797(3) 0.1610(9) 0.040(8) Uiso 1 1 d
H23C H 0.633(6) 0.843(3) 0.2017(9) 0.047(9) Uiso 1 1 d
C24 C 0.1590(6) 0.9260(3) 0.19081(10) 0.0425(7) Uani 1 1 d
H24A H 0.179(7) 0.937(3) 0.1632(12) 0.064(12) Uiso 1 1 d
H24B H 0.226(8) 0.984(4) 0.2013(12) 0.073(13) Uiso 1 1 d
H24C H 0.006(7) 0.931(3) 0.1964(10) 0.053(10) Uiso 1 1 d
C25 C 0.1192(5) 0.4781(3) 0.15292(8) 0.0356(6) Uani 1 1 d
H25A H 0.064(4) 0.463(2) 0.1794(8) 0.022(7) Uiso 1 1 d
H25B H 0.071(6) 0.445(3) 0.1292(10) 0.040(8) Uiso 1 1 d

loop_
_atom_site_aniso_label
_atom_site_aniso_U_11
_atom_site_aniso_U_22
_atom_site_aniso_U_33
_atom_site_aniso_U_23
_atom_site_aniso_U_13
_atom_site_aniso_U_12
Si1 0.0230(3) 0.0257(3) 0.0237(3) 0.0016(3) 0.0000(3) -0.0007(3)
N1 0.0237(10) 0.0241(11) 0.0234(10) 0.0006(8) 0.0028(8) -0.0034(8)
N2 0.0272(11) 0.0253(11) 0.0292(11) 0.0038(8) 0.0033(9) -0.0014(9)
N3 0.0291(11) 0.0248(11) 0.0257(11) 0.0019(8) 0.0060(10) 0.0000(9)
O1 0.0237(9) 0.0349(10) 0.0235(9) -0.0005(7) 0.0025(7) -0.0019(8)
O2 0.0320(9) 0.0228(9) 0.0234(8) 0.0010(6) 0.0068(7) -0.0027(7)
O3 0.0428(11) 0.0249(9) 0.0233(9) -0.0005(7) -0.0067(8) -0.0046(8)
O4 0.0244(9) 0.0415(10) 0.0374(9) 0.0114(8) 0.0040(8) -0.0008(9)
O5 0.0372(11) 0.0365(11) 0.0388(10) 0.0020(8) 0.0116(9) 0.0048(9)
C1 0.0275(12) 0.0274(13) 0.0214(11) 0.0024(9) 0.0021(10) -0.0015(10)
C2 0.0302(13) 0.0287(13) 0.0243(13) -0.0008(10) 0.0032(11) 0.0033(11)
C3 0.0276(13) 0.0221(12) 0.0219(11) -0.0008(9) -0.0030(10) -0.0010(10)
C4 0.0361(15) 0.0269(13) 0.0282(13) 0.0004(10) -0.0058(11) 0.0066(12)
C5 0.0417(15) 0.0273(14) 0.0239(13) 0.0044(10) -0.0055(11) 0.0073(11)
C6 0.0212(12) 0.0258(12) 0.0220(11) 0.0000(9) -0.0007(9) -0.0035(10)
C7 0.0230(12) 0.0255(11) 0.0224(11) 0.0006(9) -0.0028(9) -0.0021(10)
C8 0.0224(12) 0.0304(12) 0.0254(12) -0.0008(9) 0.0026(11) -0.0045(11)
C9 0.0243(12) 0.0291(13) 0.0286(12) 0.0010(10) 0.0002(10) -0.0030(10)
C10 0.0271(13) 0.0251(12) 0.0228(11) -0.0039(9) -0.0001(10) -0.0034(10)
C11 0.0248(12) 0.0296(13) 0.0244(12) 0.0034(10) 0.0030(10) -0.0055(11)
C12 0.0295(13) 0.0221(12) 0.0301(13) -0.0040(9) 0.0025(10) -0.0039(10)
C13 0.0300(13) 0.0251(11) 0.0247(11) -0.0033(9) -0.0014(9) -0.0004(11)
C14 0.0334(15) 0.0302(14) 0.0328(14) -0.0015(11) 0.0014(12) 0.0018(11)
C15 0.0449(17) 0.0360(15) 0.0365(16) -0.0003(12) -0.0083(14) 0.0077(13)
C16 0.0538(19) 0.0309(14) 0.0329(14) 0.0055(10) -0.0017(14) 0.0038(14)
C17 0.0439(17) 0.0405(16) 0.0382(16) 0.0109(13) 0.0049(14) 0.0014(14)
C18 0.0299(13) 0.0268(13) 0.0396(14) 0.0056(12) 0.0009(11) -0.0003(12)
C19 0.0270(12) 0.0339(13) 0.0206(11) -0.0004(9) -0.0001(10) -0.0002(11)
C20 0.0426(17) 0.055(2) 0.0293(16) -0.0097(13) -0.0018(13) -0.0113(15)
C21 0.0304(14) 0.0476(18) 0.0295(14) -0.0023(12) 0.0049(11) -0.0016(14)
C22 0.0492(18) 0.0385(16) 0.0274(14) 0.0077(12) 0.0003(13) 0.0079(14)
C23 0.0278(13) 0.0462(17) 0.0308(14) 0.0006(13) 0.0007(11) -0.0035(14)
C24 0.0411(18) 0.0330(16) 0.053(2) 0.0047(13) -0.0046(15) 0.0007(14)
C25 0.0471(16) 0.0318(15) 0.0278(14) 0.0019(11) 0.0036(13) -0.0087(13)

loop_
_atom_type_symbol
_atom_type_description
_atom_type_scat_dispersion_real
_atom_type_scat_dispersion_imag
_atom_type_scat_source
C C 0.0033 0.0016 'International Tables Vol C Tables 4.2.6.8 and 6.1.1.4'
H H 0.0000 0.0000 'International Tables Vol C Tables 4.2.6.8 and 6.1.1.4'
N N 0.0061 0.0033 'International Tables Vol C Tables 4.2.6.8 and 6.1.1.4'
O O 0.0106 0.0060 'International Tables Vol C Tables 4.2.6.8 and 6.1.1.4'
Si Si 0.0817 0.0704 'International Tables Vol C Tables 4.2.6.8 and 6.1.1.4'

loop_
_geom_angle_atom_site_label_1
_geom_angle_atom_site_label_2
_geom_angle_atom_site_label_3
_geom_angle
O1 Si1 C24 106.45(14)
O1 Si1 C23 113.82(12)
C24 Si1 C23 108.81(16)
O1 Si1 C19 106.42(10)
C24 Si1 C19 111.41(14)
C23 Si1 C19 109.90(12)
C8 N1 C11 121.9(2)
C8 N1 C1 123.1(2)
C11 N1 C1 114.9(2)
C10 N2 C11 119.8(2)
C10 N3 C12 127.9(2)
C6 O1 Si1 127.46(15)
C1 O2 C7 110.96(17)
O2 C1 N1 108.9(2)
O2 C1 C2 108.1(2)
N1 C1 C2 112.02(19)
C3 C2 C1 105.2(2)
O3 C3 C2 112.7(2)
O3 C3 C7 113.2(2)
C2 C3 C7 103.76(19)
O3 C3 C4 107.9(2)
C2 C3 C4 114.3(2)
C7 C3 C4 104.82(19)
C5 C4 C3 106.1(2)
C4 C5 C6 108.9(2)
C4 C5 C25 118.0(3)
C6 C5 C25 59.09(18)
O1 C6 C25 118.2(2)
O1 C6 C5 123.8(2)
C25 C6 C5 60.96(18)
O1 C6 C7 118.7(2)
C25 C6 C7 114.3(2)
C5 C6 C7 107.8(2)
O2 C7 C6 108.55(18)
O2 C7 C3 105.47(18)
C6 C7 C3 107.20(19)
N1 C8 C9 121.1(2)
C8 C9 C10 116.3(2)
N2 C10 N3 113.5(2)
N2 C10 C9 123.5(2)
N3 C10 C9 123.0(2)
O4 C11 N2 123.0(2)
O4 C11 N1 119.7(2)
N2 C11 N1 117.3(2)
O5 C12 N3 122.9(2)
O5 C12 C13 122.1(2)
N3 C12 C13 115.0(2)
C18 C13 C14 119.9(2)
C18 C13 C12 123.5(2)
C14 C13 C12 116.6(2)
C15 C14 C13 119.7(3)
C14 C15 C16 120.4(3)
C17 C16 C15 119.9(3)
C16 C17 C18 120.4(3)
C13 C18 C17 119.7(3)
C20 C19 C22 108.9(2)
C20 C19 C21 108.7(2)
C22 C19 C21 108.8(2)
C20 C19 Si1 109.97(19)
C22 C19 Si1 110.03(17)
C21 C19 Si1 110.43(17)
C6 C25 C5 59.95(17)

loop_
_geom_bond_atom_site_label_1
_geom_bond_atom_site_label_2
_geom_bond_distance
Si1 O1 1.6579(19)
Si1 C24 1.853(3)
Si1 C23 1.872(3)
Si1 C19 1.894(2)
N1 C8 1.348(3)
N1 C11 1.398(3)
N1 C1 1.488(3)
N2 C10 1.330(3)
N2 C11 1.374(3)
N3 C10 1.376(3)
N3 C12 1.385(3)
O1 C6 1.389(3)
O2 C1 1.412(3)
O2 C7 1.444(3)
O3 C3 1.424(3)
O4 C11 1.223(3)
O5 C12 1.215(3)
C1 C2 1.526(3)
C2 C3 1.519(4)
C3 C7 1.544(3)
C3 C4 1.551(3)
C4 C5 1.500(4)
C5 C6 1.506(4)
C5 C25 1.521(4)
C6 C25 1.493(4)
C6 C7 1.504(3)
C8 C9 1.356(4)
C9 C10 1.407(4)
C12 C13 1.498(3)
C13 C18 1.388(4)
C13 C14 1.391(4)
C14 C15 1.387(4)
C15 C16 1.384(5)
C16 C17 1.377(5)
C17 C18 1.391(4)
C19 C20 1.530(4)
C19 C22 1.525(4)
C19 C21 1.537(4)

loop_
_geom_hbond_atom_site_label_D
_geom_hbond_atom_site_label_H
_geom_hbond_atom_site_label_A
_geom_hbond_distance_DH
_geom_hbond_distance_HA
_geom_hbond_distance_DA
_geom_hbond_angle_DHA
_geom_hbond_site_symmetry_A
N3 H3N O3 0.83(4) 2.32(4) 3.060(3) 149(3) 3_565
O3 H3O N2 0.82(3) 2.02(3) 2.789(3) 156(3) 3_465

loop_
_geom_torsion_atom_site_label_1
_geom_torsion_atom_site_label_2
_geom_torsion_atom_site_label_3
_geom_torsion_atom_site_label_4
_geom_torsion
C24 Si1 O1 C6 122.5(2)
C23 Si1 O1 C6 2.6(2)
C19 Si1 O1 C6 -118.6(2)
C7 O2 C1 N1 115.6(2)
C7 O2 C1 C2 -6.3(3)
C8 N1 C1 O2 -10.9(3)
C11 N1 C1 O2 170.5(2)
C8 N1 C1 C2 108.7(3)
C11 N1 C1 C2 -70.0(3)
O2 C1 C2 C3 -10.5(3)
N1 C1 C2 C3 -130.5(2)
C1 C2 C3 O3 144.5(2)
C1 C2 C3 C7 21.8(2)
C1 C2 C3 C4 -91.8(3)
O3 C3 C4 C5 -98.0(2)
C2 C3 C4 C5 135.8(2)
C7 C3 C4 C5 22.9(3)
C3 C4 C5 C6 -16.6(3)
C3 C4 C5 C25 47.8(3)
Si1 O1 C6 C25 127.7(2)
Si1 O1 C6 C5 55.3(3)
Si1 O1 C6 C7 -86.4(2)
C4 C5 C6 O1 -141.8(2)
C25 C5 C6 O1 106.2(3)
C4 C5 C6 C25 111.9(3)
C4 C5 C6 C7 3.4(3)
C25 C5 C6 C7 -108.5(2)
C1 O2 C7 C6 134.9(2)
C1 O2 C7 C3 20.3(2)
O1 C6 C7 O2 45.1(3)
C25 C6 C7 O2 -167.8(2)
C5 C6 C7 O2 -102.2(2)
O1 C6 C7 C3 158.6(2)
C25 C6 C7 C3 -54.3(3)
C5 C6 C7 C3 11.2(3)
O3 C3 C7 O2 -148.11(18)
C2 C3 C7 O2 -25.7(2)
C4 C3 C7 O2 94.6(2)
O3 C3 C7 C6 96.3(2)
C2 C3 C7 C6 -141.2(2)
C4 C3 C7 C6 -21.0(2)
C11 N1 C8 C9 -3.8(4)
C1 N1 C8 C9 177.6(2)
N1 C8 C9 C10 1.5(4)
C11 N2 C10 N3 -179.1(2)
C11 N2 C10 C9 -1.6(4)
C12 N3 C10 N2 -160.5(2)
C12 N3 C10 C9 21.9(4)
C8 C9 C10 N2 1.2(4)
C8 C9 C10 N3 178.4(2)
C10 N2 C11 O4 -179.2(2)
C10 N2 C11 N1 -0.6(3)
C8 N1 C11 O4 -178.0(2)
C1 N1 C11 O4 0.6(3)
C8 N1 C11 N2 3.3(3)
C1 N1 C11 N2 -178.0(2)
C10 N3 C12 O5 -7.4(4)
C10 N3 C12 C13 173.1(2)
O5 C12 C13 C18 159.0(2)
N3 C12 C13 C18 -21.5(3)
O5 C12 C13 C14 -20.6(4)
N3 C12 C13 C14 158.9(2)
C18 C13 C14 C15 -0.5(4)
C12 C13 C14 C15 179.1(2)
C13 C14 C15 C16 0.3(4)
C14 C15 C16 C17 -0.3(5)
C15 C16 C17 C18 0.6(5)
C14 C13 C18 C17 0.8(4)
C12 C13 C18 C17 -178.8(3)
C16 C17 C18 C13 -0.9(5)
O1 Si1 C19 C20 -174.48(19)
C24 Si1 C19 C20 -58.8(2)
C23 Si1 C19 C20 61.8(2)
O1 Si1 C19 C22 65.5(2)
C24 Si1 C19 C22 -178.8(2)
C23 Si1 C19 C22 -58.1(2)
O1 Si1 C19 C21 -54.5(2)
C24 Si1 C19 C21 61.1(2)
C23 Si1 C19 C21 -178.2(2)
O1 C6 C25 C5 -115.1(2)
C7 C6 C25 C5 97.6(2)
C4 C5 C25 C6 -96.3(3)
